data_7035160
loop_
_publ_author_name
'Matson, Ellen M.'
'Park, Yun Ji'
'Bertke, Jeffery A.'
'Fout, Alison R.'

_publ_section_title
;
 Synthesis and characterization of M(ii) (M = Mn, Fe and Co) azafulvene
 complexes and their X3(-) derivatives.
;
_journal_issue 22
_journal_name_full 'Dalton transactions (Cambridge, England : 2003)'
_journal_page_first 10377
_journal_page_last 10384
_journal_paper_doi 10.1039/c5dt00985e
_journal_volume 44
_journal_year 2015
_chemical_formula_moiety '2(C37 H51 Mn N8 S), 2(C F3 O3 S), 1.5(C6 H6)'
_chemical_formula_sum 'C85 H111 F6 Mn2 N16 O6 S4'
_chemical_formula_weight 1805.02
_chemical_name_systematic
; 
? 
;
_space_group_IT_number 14
_symmetry_cell_setting monoclinic
_symmetry_space_group_name_Hall '-P 2ybc'
_symmetry_space_group_name_H-M 'P 1 21/c 1'
_atom_sites_solution_hydrogens geom
_atom_sites_solution_primary direct
_atom_sites_solution_secondary difmap
_audit_creation_method SHELXL-97
_audit_update_record
;
2015-02-16 deposited with the CCDC.
2015-05-05 downloaded from the CCDC.
;
_cell_angle_alpha 90.00
_cell_angle_beta 101.8470(10)
_cell_angle_gamma 90.00
_cell_formula_units_Z 4
_cell_length_a 15.6420(3)
_cell_length_b 23.5381(5)
_cell_length_c 25.1862(6)
_cell_measurement_reflns_used 9942
_cell_measurement_temperature 183(2)
_cell_measurement_theta_max 67.59
_cell_measurement_theta_min 2.60
_cell_volume 9075.6(3)
_computing_cell_refinement 'SAINT V8.34A (Bruker, 2005)'
_computing_data_collection 'APEX2 V2010.11-3 (Bruker, 2010)'
_computing_data_reduction
; 
SAINT V8.34A, XPREP v2013/3, SADABS V2012/1, TWINABS V2012/1 
(Bruker, 2012 & 2013) 
;
_computing_molecular_graphics
; 
SHELXTL v2013-4 (Bruker, 2013), CrystalMaker v2.7.3 (CrystalMaker, 1994) 
;
_computing_publication_material 'XCIF V2013-1 (Bruker, 2013)'
_computing_structure_refinement 'SHELX-2013-4 (Sheldrick, 2013)'
_computing_structure_solution 'SHELX-2013-4 (Sheldrick, 2013)'
_diffrn_ambient_temperature 183(2)
_diffrn_measured_fraction_theta_full 0.970
_diffrn_measured_fraction_theta_max 0.970
_diffrn_measurement_device 'Bruker Kappa/ApexII CCD'
_diffrn_measurement_method 'profile data from \f and \w scans'
_diffrn_radiation_monochromator graphite
_diffrn_radiation_source 'fine-focus sealed tube'
_diffrn_radiation_type CuK\a
_diffrn_radiation_wavelength 1.54178
_diffrn_radiation_wavelength_id cc72dsa-sr
_diffrn_reflns_av_R_equivalents 0.0474
_diffrn_reflns_av_sigmaI/netI 0.0418
_diffrn_reflns_limit_h_max 18
_diffrn_reflns_limit_h_min -18
_diffrn_reflns_limit_k_max 28
_diffrn_reflns_limit_k_min -27
_diffrn_reflns_limit_l_max 30
_diffrn_reflns_limit_l_min -15
_diffrn_reflns_number 61703
_diffrn_reflns_theta_full 68.12
_diffrn_reflns_theta_max 68.12
_diffrn_reflns_theta_min 2.60
_diffrn_standards_number 16070
_exptl_absorpt_coefficient_mu 3.719
_exptl_absorpt_correction_T_max 0.9985
_exptl_absorpt_correction_T_min 0.7845
_exptl_absorpt_correction_type integration
_exptl_absorpt_process_details 'SHELXTL/XPREP V2013/3 (Bruker, 2013)'
_exptl_crystal_colour yellow
_exptl_crystal_density_diffrn 1.321
_exptl_crystal_density_method 'not measured'
_exptl_crystal_description prism
_exptl_crystal_F_000 3796
_exptl_crystal_id cc72dsa-sr
_exptl_crystal_preparation
; 
The data crystal was mounted using oil (Parantone-N, Exxon) to a 
0.3 mm cryo-loop (Hampton Research) 
with the (0, -1, -2) scattering 
planes roughly normal to the spindle axis. 
;
_exptl_crystal_size_max 0.633
_exptl_crystal_size_mid 0.318
_exptl_crystal_size_min 0.208
_platon_squeeze_details
; 
There were a total of 34 electrons squeezed out per asymmetric 
unit.  This corresponds to a single diethylether molecule in each asymmetric 
unit. 
;
_refine_diff_density_max 0.444
_refine_diff_density_min -0.389
_refine_diff_density_rms 0.057
_refine_ls_extinction_method none
_refine_ls_goodness_of_fit_ref 1.047
_refine_ls_hydrogen_treatment constr
_refine_ls_matrix_type full
_refine_ls_number_parameters 1092
_refine_ls_number_reflns 16070
_refine_ls_number_restraints 307
_refine_ls_restrained_S_all 1.077
_refine_ls_R_factor_all 0.0483
_refine_ls_R_factor_gt 0.0407
_refine_ls_shift/su_max 0.001
_refine_ls_shift/su_mean 0.000
_refine_ls_structure_factor_coef Fsqd
_refine_ls_weighting_details 'calc w=1/[\s^2^(Fo^2^)+(0.0646P)^2^+0.9429P] where P=(Fo^2^+2Fc^2^)/3'
_refine_ls_weighting_scheme calc
_refine_ls_wR_factor_gt 0.1047
_refine_ls_wR_factor_ref 0.1090
_reflns_number_gt 13635
_reflns_number_total 16070
_reflns_threshold_expression >2sigma(I)
_cod_data_source_file c5dt00985e2.cif
_cod_data_source_block cc72das-sr
_cod_depositor_comments
;
The following automatic conversions were performed:

'_symmetry_cell_setting' value 'Monoclinic' changed to 'monoclinic'
according to
/usr/data/users/saulius/crontab/automatic-downloads/rss-feeds/RSC/lib/dictionaries/cif_core.dic
dictionary named 'cif_core.dic' version 2.4.2 from 2011-04-26.

Automatic conversion script
Id: cif_fix_values 3271 2015-04-21 07:52:19Z andrius 

 Adding full bibliography for 7035158--7035164.cif.
;
_cod_original_sg_symbol_H-M 'P2(1)/c  '
_cod_database_code 7035160

loop_
_symmetry_equiv_pos_as_xyz
'x, y, z'
'-x, y+1/2, -z+1/2'
'-x, -y, -z'
'x, -y-1/2, z-1/2'

loop_
_atom_site_label
_atom_site_type_symbol
_atom_site_fract_x
_atom_site_fract_y
_atom_site_fract_z
_atom_site_U_iso_or_equiv
_atom_site_adp_type
_atom_site_occupancy
_atom_site_symmetry_multiplicity
_atom_site_calc_flag
_atom_site_refinement_flags
_atom_site_disorder_assembly
_atom_site_disorder_group
Mn1 Mn 0.215547(18) 0.336550(13) 0.288692(12) 0.02348(8) Uani 1 1 d . . .
N1 N 0.12204(10) 0.28893(7) 0.21868(7) 0.0300(4) Uani 1 1 d . . .
N2 N 0.09230(11) 0.33823(7) 0.31369(7) 0.0295(4) Uani 1 1 d . . .
N3 N 0.27208(10) 0.25361(7) 0.28629(7) 0.0257(3) Uani 1 1 d . . .
N4 N 0.20786(11) 0.39174(8) 0.22022(7) 0.0314(4) Uani 1 1 d . . .
N5 N 0.16252(13) 0.43228(9) 0.39022(9) 0.0428(5) Uani 1 1 d . . .
H5 H 0.2002 0.4136 0.3752 0.051 Uiso 1 1 calc R . .
N6 N 0.44327(11) 0.22182(8) 0.40460(7) 0.0316(4) Uani 1 1 d . . .
H6 H 0.4699 0.1914 0.3959 0.038 Uiso 1 1 calc R . .
N7 N 0.37738(13) 0.50031(8) 0.24092(8) 0.0405(4) Uani 1 1 d . . .
H7 H 0.3764 0.5147 0.2086 0.049 Uiso 1 1 calc R . .
C20 C 0.05711(13) 0.26213(10) 0.24537(9) 0.0363(5) Uani 1 1 d . . .
H20A H 0.0819 0.2271 0.2642 0.044 Uiso 1 1 calc R . .
H20B H 0.0048 0.2515 0.2179 0.044 Uiso 1 1 calc R . .
C22 C 0.03196(13) 0.30256(9) 0.28539(9) 0.0340(5) Uani 1 1 d . . .
C23 C -0.05008(14) 0.31022(11) 0.29846(11) 0.0434(6) Uani 1 1 d . . .
H23 H -0.1021 0.2899 0.2840 0.052 Uiso 1 1 calc R . .
C24 C -0.04041(15) 0.35266(12) 0.33611(11) 0.0437(5) Uani 1 1 d . . .
H24 H -0.0848 0.3676 0.3528 0.052 Uiso 1 1 calc R . .
C25 C 0.04760(13) 0.37024(9) 0.34576(9) 0.0330(4) Uani 1 1 d . . .
C26 C 0.08220(15) 0.41467(10) 0.37972(9) 0.0367(5) Uani 1 1 d . . .
H26 H 0.0427 0.4343 0.3972 0.044 Uiso 1 1 calc R . .
C30 C 0.17495(14) 0.24706(9) 0.19641(9) 0.0328(4) Uani 1 1 d . . .
H30A H 0.2025 0.2654 0.1687 0.039 Uiso 1 1 calc R . .
H30B H 0.1371 0.2159 0.1787 0.039 Uiso 1 1 calc R . .
C32 C 0.24448(13) 0.22338(9) 0.24115(8) 0.0279(4) Uani 1 1 d . . .
C33 C 0.29256(14) 0.17278(9) 0.24184(9) 0.0335(5) Uani 1 1 d . . .
H33 H 0.2846 0.1444 0.2145 0.040 Uiso 1 1 calc R . .
C34 C 0.35335(14) 0.17239(9) 0.28974(9) 0.0330(4) Uani 1 1 d . . .
H34 H 0.3959 0.1439 0.3017 0.040 Uiso 1 1 calc R . .
C35 C 0.34030(12) 0.22255(9) 0.31763(8) 0.0279(4) Uani 1 1 d . . .
C36 C 0.37843(13) 0.24302(8) 0.36902(8) 0.0281(4) Uani 1 1 d . . .
H36 H 0.3539 0.2771 0.3796 0.034 Uiso 1 1 calc R . .
C40 C 0.08351(15) 0.33204(10) 0.17851(9) 0.0382(5) Uani 1 1 d . . .
H40A H 0.0305 0.3482 0.1885 0.046 Uiso 1 1 calc R . .
H40B H 0.0661 0.3141 0.1424 0.046 Uiso 1 1 calc R . .
C41 C 0.14796(14) 0.37864(9) 0.17609(9) 0.0342(5) Uani 1 1 d . . .
C42 C 0.15357(16) 0.41570(10) 0.13294(10) 0.0420(5) Uani 1 1 d . . .
H42 H 0.1183 0.4149 0.0974 0.050 Uiso 1 1 calc R . .
C43 C 0.21994(17) 0.45304(10) 0.15225(10) 0.0425(5) Uani 1 1 d . . .
H43 H 0.2392 0.4833 0.1326 0.051 Uiso 1 1 calc R . .
C44 C 0.25395(14) 0.43831(9) 0.20619(9) 0.0340(5) Uani 1 1 d . . .
C45 C 0.32252(15) 0.46046(9) 0.24585(9) 0.0354(5) Uani 1 1 d . . .
H45 H 0.3295 0.4440 0.2809 0.043 Uiso 1 1 calc R . .
C50 C 0.19589(17) 0.48077(10) 0.42507(10) 0.0437(6) Uani 1 1 d . . .
H50 H 0.1460 0.4986 0.4382 0.052 Uiso 1 1 calc R . .
C51 C 0.2633(2) 0.46140(11) 0.47388(11) 0.0525(6) Uani 1 1 d . . .
H51A H 0.3122 0.4423 0.4615 0.063 Uiso 1 1 calc R . .
H51B H 0.2365 0.4337 0.4952 0.063 Uiso 1 1 calc R . .
C52 C 0.2982(3) 0.51218(14) 0.50959(12) 0.0668(9) Uani 1 1 d . . .
H52A H 0.2501 0.5293 0.5243 0.080 Uiso 1 1 calc R . .
H52B H 0.3437 0.4991 0.5405 0.080 Uiso 1 1 calc R . .
C53 C 0.3366(2) 0.55663(13) 0.47747(12) 0.0639(8) Uani 1 1 d . . .
H53A H 0.3554 0.5900 0.5009 0.077 Uiso 1 1 calc R . .
H53B H 0.3888 0.5407 0.4662 0.077 Uiso 1 1 calc R . .
C54 C 0.2711(2) 0.57522(12) 0.42777(12) 0.0571(7) Uani 1 1 d . . .
H54A H 0.2996 0.6018 0.4064 0.068 Uiso 1 1 calc R . .
H54B H 0.2226 0.5957 0.4392 0.068 Uiso 1 1 calc R . .
C55 C 0.23434(19) 0.52466(11) 0.39215(10) 0.0477(6) Uani 1 1 d . . .
H55A H 0.1885 0.5380 0.3616 0.057 Uiso 1 1 calc R . .
H55B H 0.2815 0.5070 0.3769 0.057 Uiso 1 1 calc R . .
C60 C 0.47331(13) 0.24685(9) 0.45857(8) 0.0290(4) Uani 1 1 d . . .
H60 H 0.4426 0.2840 0.4594 0.035 Uiso 1 1 calc R . .
C61 C 0.57092(14) 0.25855(10) 0.46932(9) 0.0374(5) Uani 1 1 d . . .
H61A H 0.5841 0.2849 0.4415 0.045 Uiso 1 1 calc R . .
H61B H 0.6028 0.2226 0.4669 0.045 Uiso 1 1 calc R . .
C62 C 0.60135(15) 0.28459(11) 0.52553(10) 0.0409(5) Uani 1 1 d . . .
H62A H 0.5737 0.3223 0.5266 0.049 Uiso 1 1 calc R . .
H62B H 0.6654 0.2901 0.5326 0.049 Uiso 1 1 calc R . .
C63 C 0.57797(16) 0.24675(11) 0.56972(10) 0.0438(6) Uani 1 1 d . . .
H63A H 0.6096 0.2102 0.5709 0.053 Uiso 1 1 calc R . .
H63B H 0.5960 0.2655 0.6055 0.053 Uiso 1 1 calc R . .
C64 C 0.48034(16) 0.23590(11) 0.55814(9) 0.0418(5) Uani 1 1 d . . .
H64A H 0.4492 0.2723 0.5597 0.050 Uiso 1 1 calc R . .
H64B H 0.4660 0.2104 0.5863 0.050 Uiso 1 1 calc R . .
C65 C 0.44943(14) 0.20884(10) 0.50235(9) 0.0371(5) Uani 1 1 d . . .
H65A H 0.4772 0.1711 0.5015 0.045 Uiso 1 1 calc R . .
H65B H 0.3853 0.2034 0.4953 0.045 Uiso 1 1 calc R . .
C70 C 0.44110(16) 0.52233(10) 0.28732(10) 0.0411(5) Uani 1 1 d . . .
H70 H 0.4441 0.4950 0.3181 0.049 Uiso 1 1 calc R . .
C71 C 0.41153(18) 0.57937(13) 0.30524(11) 0.0508(6) Uani 1 1 d . . .
H71A H 0.3535 0.5753 0.3147 0.061 Uiso 1 1 calc R . .
H71B H 0.4062 0.6070 0.2751 0.061 Uiso 1 1 calc R . .
C72 C 0.4776(2) 0.60130(16) 0.35456(13) 0.0678(9) Uani 1 1 d . . .
H72A H 0.4590 0.6392 0.3649 0.081 Uiso 1 1 calc R . .
H72B H 0.4788 0.5753 0.3856 0.081 Uiso 1 1 calc R . .
C73 C 0.5677(2) 0.60552(15) 0.34270(14) 0.0682(9) Uani 1 1 d . . .
H73A H 0.6093 0.6177 0.3759 0.082 Uiso 1 1 calc R . .
H73B H 0.5679 0.6345 0.3143 0.082 Uiso 1 1 calc R . .
C74 C 0.59634(19) 0.54939(14) 0.32390(14) 0.0657(9) Uani 1 1 d . . .
H74A H 0.6022 0.5215 0.3539 0.079 Uiso 1 1 calc R . .
H74B H 0.6544 0.5539 0.3145 0.079 Uiso 1 1 calc R . .
C75 C 0.53183(17) 0.52637(12) 0.27446(12) 0.0512(6) Uani 1 1 d . . .
H75A H 0.5303 0.5519 0.2431 0.061 Uiso 1 1 calc R . .
H75B H 0.5510 0.4883 0.2648 0.061 Uiso 1 1 calc R . .
N20 N 0.30961(11) 0.37637(7) 0.35081(7) 0.0308(4) Uani 1 1 d . . .
C21 C 0.37922(14) 0.38856(9) 0.37445(9) 0.0333(5) Uani 1 1 d . . .
S22 S 0.47477(4) 0.40621(3) 0.40763(4) 0.0649(2) Uani 1 1 d . . .
Mn2 Mn 0.309816(19) 0.831497(12) 0.292836(12) 0.02248(8) Uani 1 1 d . . .
N8 N 0.35860(11) 0.77833(7) 0.22754(7) 0.0279(3) Uani 1 1 d . . .
N9 N 0.45036(10) 0.83708(7) 0.31628(7) 0.0261(3) Uani 1 1 d . . .
N10 N 0.27580(11) 0.88201(8) 0.22084(7) 0.0311(4) Uani 1 1 d . . .
N11 N 0.24883(10) 0.74951(7) 0.29599(6) 0.0256(3) Uani 1 1 d . . .
N12 N 0.42664(11) 0.93752(7) 0.38322(7) 0.0315(4) Uani 1 1 d . . .
H12 H 0.3809 0.9158 0.3715 0.038 Uiso 1 1 calc R . .
N13 N 0.12723(15) 0.99781(10) 0.23293(9) 0.0514(5) Uani 1 1 d . . .
H13 H 0.1117 1.0118 0.2000 0.062 Uiso 1 1 calc R . .
N14 N 0.14748(13) 0.72044(8) 0.41155(7) 0.0377(4) Uani 1 1 d . . .
H14 H 0.1186 0.6888 0.4016 0.045 Uiso 1 1 calc R . .
C90 C 0.44122(13) 0.75311(9) 0.25691(9) 0.0314(4) Uani 1 1 d . . .
H90A H 0.4754 0.7388 0.2307 0.038 Uiso 1 1 calc R . .
H90B H 0.4288 0.7208 0.2794 0.038 Uiso 1 1 calc R . .
C91 C 0.49239(13) 0.79784(9) 0.29241(8) 0.0289(4) Uani 1 1 d . . .
C92 C 0.58318(14) 0.80666(10) 0.30371(9) 0.0372(5) Uani 1 1 d . . .
H92 H 0.6259 0.7842 0.2916 0.045 Uiso 1 1 calc R . .
C93 C 0.59754(14) 0.85421(10) 0.33576(9) 0.0368(5) Uani 1 1 d . . .
H93 H 0.6524 0.8713 0.3501 0.044 Uiso 1 1 calc R . .
C94 C 0.51513(13) 0.87292(9) 0.34339(8) 0.0288(4) Uani 1 1 d . . .
C95 C 0.50111(13) 0.92090(9) 0.37282(8) 0.0288(4) Uani 1 1 d . . .
H95 H 0.5507 0.9438 0.3867 0.035 Uiso 1 1 calc R . .
C100 C 0.37250(15) 0.81738(10) 0.18399(9) 0.0353(5) Uani 1 1 d . . .
H10A H 0.3647 0.7964 0.1492 0.042 Uiso 1 1 calc R . .
H10B H 0.4330 0.8323 0.1927 0.042 Uiso 1 1 calc R . .
C101 C 0.30919(14) 0.86570(10) 0.17832(8) 0.0332(4) Uani 1 1 d . . .
C102 C 0.28143(17) 0.90219(11) 0.13371(9) 0.0419(5) Uani 1 1 d . . .
H102 H 0.2965 0.8994 0.0991 0.050 Uiso 1 1 calc R . .
C103 C 0.22852(17) 0.94242(11) 0.14972(10) 0.0438(5) Uani 1 1 d . . .
H103 H 0.2000 0.9729 0.1285 0.053 Uiso 1 1 calc R . .
C104 C 0.22480(14) 0.92968(9) 0.20408(9) 0.0348(5) Uani 1 1 d . . .
C105 C 0.18113(14) 0.95522(10) 0.24082(10) 0.0380(5) Uani 1 1 d . . .
H105 H 0.1923 0.9394 0.2763 0.046 Uiso 1 1 calc R . .
C110 C 0.29123(13) 0.73555(9) 0.20794(8) 0.0314(4) Uani 1 1 d . . .
H11A H 0.3178 0.7028 0.1927 0.038 Uiso 1 1 calc R . .
H11B H 0.2459 0.7521 0.1787 0.038 Uiso 1 1 calc R . .
C111 C 0.24997(12) 0.71575(9) 0.25343(8) 0.0278(4) Uani 1 1 d . . .
C112 C 0.20483(15) 0.66488(10) 0.25713(9) 0.0374(5) Uani 1 1 d . . .
H112 H 0.1976 0.6343 0.2320 0.045 Uiso 1 1 calc R . .
C113 C 0.17312(15) 0.66775(10) 0.30388(10) 0.0386(5) Uani 1 1 d . . .
H113 H 0.1390 0.6399 0.3172 0.046 Uiso 1 1 calc R . .
C114 C 0.20123(13) 0.72041(9) 0.32847(8) 0.0283(4) Uani 1 1 d . . .
C115 C 0.19156(13) 0.74279(9) 0.37803(8) 0.0290(4) Uani 1 1 d . . .
H115 H 0.2199 0.7779 0.3885 0.035 Uiso 1 1 calc R . .
C120 C 0.41243(13) 0.98928(9) 0.41278(8) 0.0294(4) Uani 1 1 d . . .
H120 H 0.4693 1.0098 0.4235 0.035 Uiso 1 1 calc R . .
C121 C 0.34764(14) 1.02782(9) 0.37564(9) 0.0348(5) Uani 1 1 d . . .
H12A H 0.3725 1.0394 0.3442 0.042 Uiso 1 1 calc R . .
H12B H 0.2929 1.0066 0.3618 0.042 Uiso 1 1 calc R . .
C122 C 0.32731(15) 1.08062(10) 0.40602(10) 0.0389(5) Uani 1 1 d . . .
H12C H 0.3809 1.1038 0.4166 0.047 Uiso 1 1 calc R . .
H12D H 0.2829 1.1038 0.3818 0.047 Uiso 1 1 calc R . .
C123 C 0.29355(15) 1.06465(11) 0.45641(11) 0.0425(5) Uani 1 1 d . . .
H12E H 0.2374 1.0442 0.4457 0.051 Uiso 1 1 calc R . .
H12F H 0.2831 1.0995 0.4761 0.051 Uiso 1 1 calc R . .
C124 C 0.35937(15) 1.02714(10) 0.49339(9) 0.0384(5) Uani 1 1 d . . .
H12G H 0.3356 1.0160 0.5254 0.046 Uiso 1 1 calc R . .
H12H H 0.4139 1.0488 0.5064 0.046 Uiso 1 1 calc R . .
C125 C 0.37984(14) 0.97400(9) 0.46393(9) 0.0334(4) Uani 1 1 d . . .
H12I H 0.3266 0.9504 0.4541 0.040 Uiso 1 1 calc R . .
H12J H 0.4249 0.9514 0.4884 0.040 Uiso 1 1 calc R . .
C130 C 0.09136(17) 1.02347(11) 0.27642(10) 0.0456(6) Uani 1 1 d . . .
H130 H 0.1134 1.0012 0.3103 0.055 Uiso 1 1 calc R . .
C131 C -0.00825(19) 1.02135(13) 0.26487(13) 0.0572(7) Uani 1 1 d . . .
H13A H -0.0281 0.9814 0.2603 0.069 Uiso 1 1 calc R . .
H13B H -0.0321 1.0420 0.2308 0.069 Uiso 1 1 calc R . .
C132 C -0.0421(2) 1.04869(16) 0.31220(14) 0.0660(8) Uani 1 1 d . . .
H13C H -0.1068 1.0496 0.3031 0.079 Uiso 1 1 calc R . .
H13D H -0.0241 1.0250 0.3451 0.079 Uiso 1 1 calc R . .
C133 C -0.0086(2) 1.10760(14) 0.32404(13) 0.0624(8) Uani 1 1 d . . .
H13E H -0.0280 1.1220 0.3566 0.075 Uiso 1 1 calc R . .
H13F H -0.0336 1.1326 0.2931 0.075 Uiso 1 1 calc R . .
C134 C 0.0896(2) 1.11001(14) 0.33364(12) 0.0587(7) Uani 1 1 d . . .
H13G H 0.1148 1.0893 0.3674 0.070 Uiso 1 1 calc R . .
H13H H 0.1090 1.1501 0.3383 0.070 Uiso 1 1 calc R . .
C135 C 0.12303(18) 1.08392(12) 0.28660(11) 0.0502(6) Uani 1 1 d . . .
H13I H 0.1025 1.1069 0.2535 0.060 Uiso 1 1 calc R . .
H13J H 0.1877 1.0844 0.2948 0.060 Uiso 1 1 calc R . .
C140 C 0.14265(14) 0.74437(9) 0.46465(8) 0.0322(4) Uani 1 1 d . . .
H140 H 0.1911 0.7725 0.4749 0.039 Uiso 1 1 calc R . .
C141 C 0.15602(15) 0.69727(10) 0.50709(9) 0.0356(5) Uani 1 1 d . . .
H14A H 0.2143 0.6799 0.5093 0.043 Uiso 1 1 calc R . .
H14B H 0.1115 0.6673 0.4960 0.043 Uiso 1 1 calc R . .
C142 C 0.14907(17) 0.72010(11) 0.56273(9) 0.0427(5) Uani 1 1 d . . .
H14C H 0.1530 0.6881 0.5886 0.051 Uiso 1 1 calc R . .
H14D H 0.1987 0.7460 0.5760 0.051 Uiso 1 1 calc R . .
C143 C 0.0648(2) 0.75154(13) 0.56106(11) 0.0547(7) Uani 1 1 d . . .
H14E H 0.0647 0.7681 0.5972 0.066 Uiso 1 1 calc R . .
H14F H 0.0152 0.7247 0.5522 0.066 Uiso 1 1 calc R . .
C144 C 0.05340(18) 0.79885(12) 0.51868(12) 0.0517(6) Uani 1 1 d . . .
H14G H 0.1002 0.8274 0.5293 0.062 Uiso 1 1 calc R . .
H14H H -0.0034 0.8180 0.5172 0.062 Uiso 1 1 calc R . .
C145 C 0.05684(16) 0.77510(11) 0.46262(10) 0.0430(5) Uani 1 1 d . . .
H14I H 0.0076 0.7485 0.4508 0.052 Uiso 1 1 calc R . .
H14J H 0.0511 0.8065 0.4360 0.052 Uiso 1 1 calc R . .
N30 N 0.25736(11) 0.87461(7) 0.35295(7) 0.0310(4) Uani 1 1 d . . .
C31 C 0.20270(13) 0.89090(8) 0.37317(8) 0.0288(4) Uani 1 1 d . . .
S32 S 0.12688(4) 0.91551(3) 0.40211(3) 0.05016(16) Uani 1 1 d . . .
C1 C 0.70700(14) 0.11671(10) 0.40881(10) 0.0389(5) Uani 1 1 d . . .
F1 F 0.76113(9) 0.10841(8) 0.37553(7) 0.0617(4) Uani 1 1 d . . .
F2 F 0.71353(11) 0.17106(8) 0.42167(9) 0.0735(5) Uani 1 1 d . . .
F3 F 0.73438(11) 0.08552(10) 0.45200(7) 0.0768(6) Uani 1 1 d . . .
S1 S 0.59515(3) 0.09918(2) 0.37623(2) 0.02896(11) Uani 1 1 d . . .
O1 O 0.60028(12) 0.03941(7) 0.36533(7) 0.0445(4) Uani 1 1 d . . .
O2 O 0.57751(12) 0.13436(9) 0.32887(9) 0.0604(5) Uani 1 1 d . . .
O3 O 0.54567(10) 0.11274(7) 0.41653(8) 0.0455(4) Uani 1 1 d . . .
C2 C 0.9510(4) 0.5805(2) 0.4557(2) 0.0618(13) Uani 0.683(4) 1 d PDU A 1
F4 F 1.0308(2) 0.56792(14) 0.48585(11) 0.0800(10) Uani 0.683(4) 1 d PDU A 1
F5 F 0.9272(3) 0.6247(2) 0.47994(17) 0.1064(15) Uani 0.683(4) 1 d PDU A 1
F6 F 0.9007(3) 0.5382(2) 0.46155(15) 0.1094(14) Uani 0.683(4) 1 d PDU A 1
S2 S 0.9578(2) 0.59156(14) 0.38629(12) 0.0405(5) Uani 0.683(4) 1 d PDU A 1
O4 O 0.9884(5) 0.5391(3) 0.3707(3) 0.097(2) Uani 0.683(4) 1 d PDU A 1
O5 O 1.0090(4) 0.6396(2) 0.38638(15) 0.0968(15) Uani 0.683(4) 1 d PDU A 1
O6 O 0.8681(3) 0.6012(2) 0.35958(18) 0.0976(15) Uani 0.683(4) 1 d PDU A 1
C2B C 0.9156(6) 0.6006(4) 0.4372(4) 0.071(2) Uani 0.317(4) 1 d PDU A 2
F4B F 0.9493(9) 0.5671(5) 0.4802(4) 0.118(3) Uani 0.317(4) 1 d PDU A 2
F5B F 0.9206(6) 0.6523(4) 0.4554(4) 0.093(3) Uani 0.317(4) 1 d PDU A 2
F6B F 0.8351(4) 0.5851(4) 0.4217(4) 0.112(3) Uani 0.317(4) 1 d PDU A 2
S2B S 0.9784(4) 0.5893(3) 0.3865(3) 0.0444(14) Uani 0.317(4) 1 d PDU A 2
O4B O 0.9672(5) 0.5317(3) 0.3727(4) 0.0365(18) Uani 0.317(4) 1 d PDU A 2
O5B O 1.0626(3) 0.6082(3) 0.4071(3) 0.0482(16) Uani 0.317(4) 1 d PDU A 2
O6B O 0.9350(7) 0.6265(4) 0.3443(3) 0.094(3) Uani 0.317(4) 1 d PDU A 2
C10 C -0.0406(2) 0.95883(13) 0.52451(12) 0.0554(7) Uani 1 1 d . . .
H10 H -0.0685 0.9303 0.5415 0.067 Uiso 1 1 calc R . .
C11 C 0.04950(19) 0.96165(13) 0.53417(12) 0.0553(7) Uani 1 1 d . . .
H11 H 0.0836 0.9350 0.5579 0.066 Uiso 1 1 calc R . .
C12 C 0.08969(17) 1.00266(13) 0.50968(11) 0.0514(6) Uani 1 1 d . . .
H12K H 0.1516 1.0045 0.5163 0.062 Uiso 1 1 calc R . .

loop_
_atom_site_aniso_label
_atom_site_aniso_U_11
_atom_site_aniso_U_22
_atom_site_aniso_U_33
_atom_site_aniso_U_23
_atom_site_aniso_U_13
_atom_site_aniso_U_12
Mn1 0.02194(14) 0.02468(15) 0.02219(16) -0.00132(11) 0.00077(11) -0.00226(11)
N1 0.0280(8) 0.0324(9) 0.0258(9) -0.0013(7) -0.0036(6) -0.0043(7)
N2 0.0249(8) 0.0294(9) 0.0340(10) 0.0001(7) 0.0053(7) -0.0018(6)
N3 0.0270(7) 0.0263(8) 0.0230(8) -0.0002(6) 0.0033(6) 0.0002(6)
N4 0.0355(9) 0.0301(9) 0.0271(9) 0.0008(7) 0.0032(7) -0.0022(7)
N5 0.0415(10) 0.0376(10) 0.0543(13) -0.0191(9) 0.0216(9) -0.0024(8)
N6 0.0358(9) 0.0302(9) 0.0264(9) -0.0021(7) 0.0006(7) 0.0070(7)
N7 0.0499(11) 0.0389(10) 0.0310(10) 0.0065(8) 0.0046(8) -0.0112(9)
C20 0.0298(10) 0.0346(11) 0.0400(13) -0.0024(9) -0.0031(9) -0.0122(8)
C22 0.0269(9) 0.0358(11) 0.0366(12) 0.0059(9) 0.0002(8) -0.0056(8)
C23 0.0262(10) 0.0530(14) 0.0494(14) 0.0039(11) 0.0043(9) -0.0078(10)
C24 0.0304(10) 0.0538(14) 0.0502(15) 0.0080(11) 0.0157(10) 0.0041(10)
C25 0.0301(10) 0.0340(11) 0.0367(12) 0.0062(9) 0.0108(8) 0.0040(8)
C26 0.0406(11) 0.0338(11) 0.0398(13) 0.0038(9) 0.0181(9) 0.0078(9)
C30 0.0368(10) 0.0339(11) 0.0248(11) -0.0074(8) -0.0004(8) -0.0050(9)
C32 0.0296(9) 0.0292(10) 0.0246(10) -0.0024(8) 0.0052(8) -0.0056(8)
C33 0.0385(11) 0.0302(10) 0.0324(12) -0.0092(8) 0.0084(9) -0.0026(8)
C34 0.0350(10) 0.0285(10) 0.0352(12) -0.0007(8) 0.0068(9) 0.0028(8)
C35 0.0268(9) 0.0281(10) 0.0284(11) 0.0014(8) 0.0050(8) -0.0011(8)
C36 0.0304(9) 0.0272(10) 0.0264(10) 0.0034(8) 0.0053(8) 0.0027(8)
C40 0.0371(11) 0.0428(12) 0.0282(12) 0.0016(9) -0.0079(9) -0.0010(9)
C41 0.0374(11) 0.0351(11) 0.0266(11) 0.0009(8) -0.0015(8) 0.0025(9)
C42 0.0514(13) 0.0408(12) 0.0297(12) 0.0080(9) -0.0015(10) 0.0060(10)
C43 0.0572(14) 0.0316(11) 0.0379(13) 0.0089(9) 0.0083(10) 0.0022(10)
C44 0.0404(11) 0.0275(10) 0.0348(12) 0.0028(8) 0.0097(9) -0.0002(9)
C45 0.0439(12) 0.0314(11) 0.0320(11) 0.0058(8) 0.0103(9) -0.0026(9)
C50 0.0520(13) 0.0367(12) 0.0477(14) -0.0181(10) 0.0228(11) -0.0064(10)
C51 0.0812(18) 0.0398(13) 0.0398(14) -0.0056(11) 0.0201(13) -0.0127(13)
C52 0.106(3) 0.0569(17) 0.0360(15) -0.0103(12) 0.0127(15) -0.0213(17)
C53 0.089(2) 0.0518(16) 0.0478(17) -0.0109(13) 0.0059(15) -0.0267(16)
C54 0.085(2) 0.0371(13) 0.0490(16) -0.0064(11) 0.0143(14) -0.0143(13)
C55 0.0655(16) 0.0380(13) 0.0387(14) -0.0060(10) 0.0089(11) -0.0056(11)
C60 0.0312(10) 0.0279(10) 0.0259(11) 0.0001(8) 0.0008(8) 0.0027(8)
C61 0.0349(11) 0.0450(12) 0.0325(12) -0.0012(9) 0.0073(9) -0.0056(9)
C62 0.0344(11) 0.0478(13) 0.0370(13) -0.0029(10) -0.0011(9) -0.0096(10)
C63 0.0444(12) 0.0508(14) 0.0297(12) 0.0046(10) -0.0072(10) -0.0010(10)
C64 0.0460(12) 0.0518(14) 0.0269(12) 0.0061(10) 0.0058(9) -0.0054(11)
C65 0.0365(11) 0.0378(11) 0.0349(12) 0.0056(9) 0.0022(9) -0.0060(9)
C70 0.0495(13) 0.0382(12) 0.0333(12) 0.0092(9) 0.0031(10) -0.0118(10)
C71 0.0490(14) 0.0593(16) 0.0465(15) -0.0095(12) 0.0155(11) -0.0096(12)
C72 0.077(2) 0.075(2) 0.0534(18) -0.0177(15) 0.0167(15) -0.0263(17)
C73 0.0678(18) 0.071(2) 0.0599(19) -0.0053(15) -0.0016(15) -0.0314(16)
C74 0.0489(15) 0.0638(19) 0.076(2) 0.0159(16) -0.0059(14) -0.0101(13)
C75 0.0460(13) 0.0457(14) 0.0606(17) 0.0043(12) 0.0080(12) 0.0017(11)
N20 0.0327(9) 0.0298(9) 0.0272(9) -0.0055(7) 0.0002(7) -0.0013(7)
C21 0.0413(12) 0.0258(10) 0.0303(11) 0.0016(8) 0.0014(9) -0.0005(9)
S22 0.0448(3) 0.0561(4) 0.0775(5) 0.0113(4) -0.0256(3) -0.0157(3)
Mn2 0.02528(15) 0.02374(15) 0.01831(16) -0.00152(11) 0.00420(11) 0.00172(11)
N8 0.0304(8) 0.0323(9) 0.0212(8) -0.0031(7) 0.0058(6) 0.0031(7)
N9 0.0258(8) 0.0283(8) 0.0238(9) 0.0006(6) 0.0044(6) 0.0003(6)
N10 0.0367(9) 0.0313(9) 0.0241(9) 0.0036(7) 0.0036(7) 0.0021(7)
N11 0.0285(8) 0.0272(8) 0.0192(8) -0.0010(6) 0.0007(6) 0.0002(6)
N12 0.0325(8) 0.0291(9) 0.0320(9) -0.0070(7) 0.0047(7) -0.0076(7)
N13 0.0654(13) 0.0524(13) 0.0363(11) 0.0147(9) 0.0102(10) 0.0274(11)
N14 0.0461(10) 0.0409(10) 0.0264(9) -0.0062(8) 0.0081(8) -0.0196(8)
C90 0.0321(10) 0.0327(11) 0.0297(11) -0.0051(8) 0.0072(8) 0.0066(8)
C91 0.0295(9) 0.0326(10) 0.0258(10) 0.0014(8) 0.0087(8) 0.0041(8)
C92 0.0304(10) 0.0442(12) 0.0390(13) -0.0018(10) 0.0121(9) 0.0034(9)
C93 0.0269(9) 0.0458(13) 0.0381(12) 0.0009(10) 0.0074(9) -0.0049(9)
C94 0.0311(9) 0.0305(10) 0.0243(10) 0.0017(8) 0.0045(8) -0.0037(8)
C95 0.0310(10) 0.0297(10) 0.0247(10) 0.0025(8) 0.0030(8) -0.0072(8)
C100 0.0422(11) 0.0449(12) 0.0218(11) 0.0007(9) 0.0133(8) 0.0012(10)
C101 0.0395(11) 0.0365(11) 0.0235(10) 0.0017(8) 0.0060(8) -0.0035(9)
C102 0.0557(14) 0.0448(13) 0.0258(11) 0.0089(9) 0.0098(10) -0.0032(11)
C103 0.0545(14) 0.0405(13) 0.0338(13) 0.0124(10) 0.0033(10) 0.0040(11)
C104 0.0370(10) 0.0330(11) 0.0317(12) 0.0048(9) 0.0012(9) 0.0030(9)
C105 0.0399(11) 0.0363(11) 0.0347(12) 0.0083(9) 0.0003(9) 0.0041(9)
C110 0.0341(10) 0.0356(11) 0.0239(10) -0.0084(8) 0.0048(8) 0.0019(8)
C111 0.0286(9) 0.0290(10) 0.0231(10) -0.0053(8) -0.0007(7) 0.0036(8)
C112 0.0418(11) 0.0341(11) 0.0343(12) -0.0107(9) 0.0033(9) -0.0063(9)
C113 0.0413(12) 0.0351(11) 0.0382(13) -0.0045(9) 0.0050(10) -0.0117(9)
C114 0.0302(9) 0.0299(10) 0.0233(10) 0.0020(8) 0.0017(7) -0.0023(8)
C115 0.0311(9) 0.0309(10) 0.0224(10) 0.0026(8) -0.0006(8) -0.0052(8)
C120 0.0322(10) 0.0276(10) 0.0271(11) -0.0051(8) 0.0033(8) -0.0057(8)
C121 0.0402(11) 0.0336(11) 0.0290(11) 0.0012(8) 0.0035(9) -0.0034(9)
C122 0.0383(11) 0.0332(11) 0.0431(13) 0.0009(9) 0.0033(9) -0.0010(9)
C123 0.0366(11) 0.0410(12) 0.0517(15) -0.0053(10) 0.0128(10) 0.0016(10)
C124 0.0438(11) 0.0434(12) 0.0285(11) -0.0052(9) 0.0085(9) -0.0054(10)
C125 0.0368(10) 0.0338(11) 0.0274(11) 0.0015(8) 0.0016(8) -0.0037(9)
C130 0.0518(13) 0.0483(14) 0.0374(13) 0.0145(10) 0.0110(10) 0.0187(11)
C131 0.0556(15) 0.0530(16) 0.0635(18) 0.0020(13) 0.0136(13) -0.0016(13)
C132 0.0521(15) 0.080(2) 0.072(2) 0.0072(17) 0.0256(14) 0.0069(15)
C133 0.0633(17) 0.0661(19) 0.0571(18) 0.0057(14) 0.0107(14) 0.0260(15)
C134 0.0642(17) 0.0591(17) 0.0499(17) 0.0009(13) 0.0048(13) 0.0113(14)
C135 0.0477(13) 0.0582(16) 0.0426(15) 0.0059(12) 0.0044(11) 0.0046(12)
C140 0.0367(10) 0.0364(11) 0.0224(10) -0.0024(8) 0.0037(8) -0.0112(9)
C141 0.0401(11) 0.0371(11) 0.0295(11) 0.0034(9) 0.0070(9) -0.0029(9)
C142 0.0529(13) 0.0488(13) 0.0259(12) 0.0025(10) 0.0066(10) -0.0073(11)
C143 0.0704(17) 0.0609(17) 0.0381(15) -0.0050(12) 0.0237(13) -0.0005(14)
C144 0.0517(14) 0.0500(15) 0.0548(16) -0.0043(12) 0.0146(12) 0.0081(12)
C145 0.0429(12) 0.0455(13) 0.0367(13) 0.0075(10) -0.0008(10) -0.0015(10)
N30 0.0363(9) 0.0293(9) 0.0283(9) -0.0062(7) 0.0092(7) -0.0014(7)
C31 0.0337(10) 0.0256(9) 0.0253(10) -0.0007(8) 0.0016(8) -0.0067(8)
S32 0.0495(3) 0.0496(3) 0.0603(4) -0.0074(3) 0.0320(3) 0.0034(3)
C1 0.0311(10) 0.0397(12) 0.0444(14) 0.0061(10) 0.0046(9) 0.0002(9)
F1 0.0365(7) 0.0793(11) 0.0757(11) 0.0122(9) 0.0263(7) 0.0037(7)
F2 0.0543(9) 0.0588(10) 0.1048(15) -0.0286(10) 0.0100(9) -0.0236(8)
F3 0.0469(8) 0.1187(16) 0.0559(11) 0.0407(11) -0.0102(7) -0.0080(9)
S1 0.0286(2) 0.0254(2) 0.0319(3) 0.00276(18) 0.00372(18) -0.00137(17)
O1 0.0559(10) 0.0316(8) 0.0497(10) -0.0093(7) 0.0196(8) -0.0072(7)
O2 0.0506(10) 0.0632(12) 0.0592(12) 0.0313(10) -0.0078(9) -0.0095(9)
O3 0.0371(8) 0.0401(9) 0.0642(11) -0.0118(8) 0.0219(8) -0.0032(7)
C2 0.066(3) 0.067(3) 0.056(3) 0.004(2) 0.020(2) -0.015(2)
F4 0.086(2) 0.089(2) 0.0521(16) 0.0082(14) -0.0161(14) -0.0080(16)
F5 0.131(3) 0.126(4) 0.076(2) -0.030(2) 0.054(2) 0.023(3)
F6 0.116(3) 0.137(3) 0.079(2) 0.016(2) 0.0290(19) -0.072(2)
S2 0.0496(11) 0.0350(9) 0.0352(7) -0.0031(5) 0.0043(6) -0.0119(8)
O4 0.127(5) 0.087(4) 0.073(3) -0.026(3) 0.010(3) 0.041(3)
O5 0.123(3) 0.104(3) 0.059(2) 0.001(2) 0.009(2) -0.075(3)
O6 0.077(2) 0.116(3) 0.084(3) 0.033(2) -0.019(2) 0.004(2)
C2B 0.071(4) 0.073(4) 0.073(4) -0.007(3) 0.025(3) -0.014(3)
F4B 0.141(6) 0.129(6) 0.087(5) 0.003(5) 0.034(5) -0.010(5)
F5B 0.096(4) 0.080(5) 0.121(6) -0.053(4) 0.060(5) -0.012(4)
F6B 0.070(4) 0.126(6) 0.152(6) -0.049(5) 0.054(4) -0.033(4)
S2B 0.055(3) 0.0355(17) 0.0446(18) -0.0106(12) 0.0147(16) -0.0002(17)
O4B 0.033(3) 0.028(3) 0.045(4) -0.017(2) -0.002(2) -0.017(2)
O5B 0.040(3) 0.044(3) 0.067(4) -0.029(3) 0.026(3) -0.025(2)
O6B 0.123(5) 0.066(4) 0.078(5) 0.016(4) -0.013(4) 0.024(4)
C10 0.0609(16) 0.0535(16) 0.0547(17) 0.0021(13) 0.0182(13) -0.0019(13)
C11 0.0550(15) 0.0577(16) 0.0517(16) 0.0032(13) 0.0075(12) 0.0145(13)
C12 0.0444(13) 0.0637(17) 0.0460(15) -0.0099(13) 0.0090(11) 0.0039(12)

loop_
_atom_type_symbol
_atom_type_description
_atom_type_scat_dispersion_real
_atom_type_scat_dispersion_imag
_atom_type_scat_source
C C 0.0181 0.0091 'International Tables Vol C Tables 4.2.6.8 and 6.1.1.4'
H H 0.0000 0.0000 'International Tables Vol C Tables 4.2.6.8 and 6.1.1.4'
N N 0.0311 0.0180 'International Tables Vol C Tables 4.2.6.8 and 6.1.1.4'
O O 0.0492 0.0322 'International Tables Vol C Tables 4.2.6.8 and 6.1.1.4'
F F 0.0727 0.0534 'International Tables Vol C Tables 4.2.6.8 and 6.1.1.4'
S S 0.3331 0.5567 'International Tables Vol C Tables 4.2.6.8 and 6.1.1.4'
Mn Mn -0.5299 2.8052 'International Tables Vol C Tables 4.2.6.8 and 6.1.1.4'

loop_
_geom_angle_atom_site_label_1
_geom_angle_atom_site_label_2
_geom_angle_atom_site_label_3
_geom_angle
_geom_angle_site_symmetry_1
_geom_angle_site_symmetry_3
N20 Mn1 N4 103.90(7) . .
N20 Mn1 N2 107.61(7) . .
N4 Mn1 N2 108.62(7) . .
N20 Mn1 N3 101.19(6) . .
N4 Mn1 N3 118.91(7) . .
N2 Mn1 N3 115.11(6) . .
N20 Mn1 N1 175.30(7) . .
N4 Mn1 N1 76.12(6) . .
N2 Mn1 N1 76.67(7) . .
N3 Mn1 N1 74.94(6) . .
C20 N1 C30 112.50(17) . .
C20 N1 C40 112.72(17) . .
C30 N1 C40 112.52(18) . .
C20 N1 Mn1 104.19(12) . .
C30 N1 Mn1 107.20(11) . .
C40 N1 Mn1 107.03(13) . .
C22 N2 C25 105.21(17) . .
C22 N2 Mn1 113.92(15) . .
C25 N2 Mn1 140.13(14) . .
C32 N3 C35 106.14(17) . .
C32 N3 Mn1 116.42(13) . .
C35 N3 Mn1 136.95(13) . .
C41 N4 C44 106.33(18) . .
C41 N4 Mn1 116.37(15) . .
C44 N4 Mn1 137.13(14) . .
C26 N5 C50 125.5(2) . .
C26 N5 H5 117.3 . .
C50 N5 H5 117.3 . .
C36 N6 C60 122.53(18) . .
C36 N6 H6 118.7 . .
C60 N6 H6 118.7 . .
C45 N7 C70 122.36(19) . .
C45 N7 H7 118.8 . .
C70 N7 H7 118.8 . .
N1 C20 C22 109.70(17) . .
N1 C20 H20A 109.7 . .
C22 C20 H20A 109.7 . .
N1 C20 H20B 109.7 . .
C22 C20 H20B 109.7 . .
H20A C20 H20B 108.2 . .
N2 C22 C23 111.7(2) . .
N2 C22 C20 119.90(18) . .
C23 C22 C20 128.4(2) . .
C24 C23 C22 106.3(2) . .
C24 C23 H23 126.8 . .
C22 C23 H23 126.8 . .
C23 C24 C25 107.4(2) . .
C23 C24 H24 126.3 . .
C25 C24 H24 126.3 . .
C26 C25 N2 125.86(19) . .
C26 C25 C24 124.8(2) . .
N2 C25 C24 109.3(2) . .
N5 C26 C25 127.2(2) . .
N5 C26 H26 116.4 . .
C25 C26 H26 116.4 . .
N1 C30 C32 109.86(17) . .
N1 C30 H30A 109.7 . .
C32 C30 H30A 109.7 . .
N1 C30 H30B 109.7 . .
C32 C30 H30B 109.7 . .
H30A C30 H30B 108.2 . .
N3 C32 C33 111.22(17) . .
N3 C32 C30 119.89(18) . .
C33 C32 C30 128.74(18) . .
C34 C33 C32 106.76(18) . .
C34 C33 H33 126.6 . .
C32 C33 H33 126.6 . .
C33 C34 C35 106.66(19) . .
C33 C34 H34 126.7 . .
C35 C34 H34 126.7 . .
C36 C35 N3 118.36(18) . .
C36 C35 C34 132.32(19) . .
N3 C35 C34 109.21(18) . .
N6 C36 C35 128.9(2) . .
N6 C36 H36 115.5 . .
C35 C36 H36 115.5 . .
N1 C40 C41 110.40(17) . .
N1 C40 H40A 109.6 . .
C41 C40 H40A 109.6 . .
N1 C40 H40B 109.6 . .
C41 C40 H40B 109.6 . .
H40A C40 H40B 108.1 . .
N4 C41 C42 110.8(2) . .
N4 C41 C40 119.86(19) . .
C42 C41 C40 129.2(2) . .
C43 C42 C41 106.6(2) . .
C43 C42 H42 126.7 . .
C41 C42 H42 126.7 . .
C42 C43 C44 107.2(2) . .
C42 C43 H43 126.4 . .
C44 C43 H43 126.4 . .
N4 C44 C43 109.1(2) . .
N4 C44 C45 117.97(19) . .
C43 C44 C45 132.9(2) . .
N7 C45 C44 128.6(2) . .
N7 C45 H45 115.7 . .
C44 C45 H45 115.7 . .
N5 C50 C51 110.7(2) . .
N5 C50 C55 109.5(2) . .
C51 C50 C55 111.0(2) . .
N5 C50 H50 108.5 . .
C51 C50 H50 108.5 . .
C55 C50 H50 108.5 . .
C50 C51 C52 110.3(2) . .
C50 C51 H51A 109.6 . .
C52 C51 H51A 109.6 . .
C50 C51 H51B 109.6 . .
C52 C51 H51B 109.6 . .
H51A C51 H51B 108.1 . .
C53 C52 C51 110.9(2) . .
C53 C52 H52A 109.5 . .
C51 C52 H52A 109.5 . .
C53 C52 H52B 109.5 . .
C51 C52 H52B 109.5 . .
H52A C52 H52B 108.0 . .
C54 C53 C52 111.4(3) . .
C54 C53 H53A 109.3 . .
C52 C53 H53A 109.3 . .
C54 C53 H53B 109.3 . .
C52 C53 H53B 109.3 . .
H53A C53 H53B 108.0 . .
C53 C54 C55 111.7(2) . .
C53 C54 H54A 109.3 . .
C55 C54 H54A 109.3 . .
C53 C54 H54B 109.3 . .
C55 C54 H54B 109.3 . .
H54A C54 H54B 107.9 . .
C50 C55 C54 110.6(2) . .
C50 C55 H55A 109.5 . .
C54 C55 H55A 109.5 . .
C50 C55 H55B 109.5 . .
C54 C55 H55B 109.5 . .
H55A C55 H55B 108.1 . .
N6 C60 C61 110.90(17) . .
N6 C60 C65 110.79(17) . .
C61 C60 C65 111.34(17) . .
N6 C60 H60 107.9 . .
C61 C60 H60 107.9 . .
C65 C60 H60 107.9 . .
C60 C61 C62 110.40(18) . .
C60 C61 H61A 109.6 . .
C62 C61 H61A 109.6 . .
C60 C61 H61B 109.6 . .
C62 C61 H61B 109.6 . .
H61A C61 H61B 108.1 . .
C61 C62 C63 111.47(19) . .
C61 C62 H62A 109.3 . .
C63 C62 H62A 109.3 . .
C61 C62 H62B 109.3 . .
C63 C62 H62B 109.3 . .
H62A C62 H62B 108.0 . .
C64 C63 C62 109.90(18) . .
C64 C63 H63A 109.7 . .
C62 C63 H63A 109.7 . .
C64 C63 H63B 109.7 . .
C62 C63 H63B 109.7 . .
H63A C63 H63B 108.2 . .
C63 C64 C65 111.3(2) . .
C63 C64 H64A 109.4 . .
C65 C64 H64A 109.4 . .
C63 C64 H64B 109.4 . .
C65 C64 H64B 109.4 . .
H64A C64 H64B 108.0 . .
C60 C65 C64 110.01(18) . .
C60 C65 H65A 109.7 . .
C64 C65 H65A 109.7 . .
C60 C65 H65B 109.7 . .
C64 C65 H65B 109.7 . .
H65A C65 H65B 108.2 . .
N7 C70 C71 110.5(2) . .
N7 C70 C75 111.3(2) . .
C71 C70 C75 111.2(2) . .
N7 C70 H70 107.9 . .
C71 C70 H70 107.9 . .
C75 C70 H70 107.9 . .
C70 C71 C72 110.0(3) . .
C70 C71 H71A 109.7 . .
C72 C71 H71A 109.7 . .
C70 C71 H71B 109.7 . .
C72 C71 H71B 109.7 . .
H71A C71 H71B 108.2 . .
C73 C72 C71 111.4(3) . .
C73 C72 H72A 109.3 . .
C71 C72 H72A 109.3 . .
C73 C72 H72B 109.3 . .
C71 C72 H72B 109.3 . .
H72A C72 H72B 108.0 . .
C72 C73 C74 110.9(3) . .
C72 C73 H73A 109.5 . .
C74 C73 H73A 109.5 . .
C72 C73 H73B 109.5 . .
C74 C73 H73B 109.5 . .
H73A C73 H73B 108.0 . .
C73 C74 C75 112.2(2) . .
C73 C74 H74A 109.2 . .
C75 C74 H74A 109.2 . .
C73 C74 H74B 109.2 . .
C75 C74 H74B 109.2 . .
H74A C74 H74B 107.9 . .
C70 C75 C74 109.7(3) . .
C70 C75 H75A 109.7 . .
C74 C75 H75A 109.7 . .
C70 C75 H75B 109.7 . .
C74 C75 H75B 109.7 . .
H75A C75 H75B 108.2 . .
C21 N20 Mn1 156.27(18) . .
N20 C21 S22 179.1(2) . .
N30 Mn2 N10 105.86(7) . .
N30 Mn2 N9 107.26(7) . .
N10 Mn2 N9 105.05(7) . .
N30 Mn2 N11 99.35(7) . .
N10 Mn2 N11 119.46(6) . .
N9 Mn2 N11 118.45(6) . .
N30 Mn2 N8 175.13(7) . .
N10 Mn2 N8 76.10(6) . .
N9 Mn2 N8 76.22(6) . .
N11 Mn2 N8 75.88(6) . .
C110 N8 C90 112.77(16) . .
C110 N8 C100 112.41(16) . .
C90 N8 C100 111.97(17) . .
C110 N8 Mn2 106.91(12) . .
C90 N8 Mn2 104.11(12) . .
C100 N8 Mn2 108.08(12) . .
C91 N9 C94 105.26(16) . .
C91 N9 Mn2 113.55(13) . .
C94 N9 Mn2 140.52(14) . .
C101 N10 C104 106.38(18) . .
C101 N10 Mn2 116.58(14) . .
C104 N10 Mn2 137.03(15) . .
C111 N11 C114 105.96(17) . .
C111 N11 Mn2 114.99(14) . .
C114 N11 Mn2 138.88(14) . .
C95 N12 C120 125.78(17) . .
C95 N12 H12 117.1 . .
C120 N12 H12 117.1 . .
C105 N13 C130 122.8(2) . .
C105 N13 H13 118.6 . .
C130 N13 H13 118.6 . .
C115 N14 C140 124.59(18) . .
C115 N14 H14 117.7 . .
C140 N14 H14 117.7 . .
N8 C90 C91 108.75(16) . .
N8 C90 H90A 109.9 . .
C91 C90 H90A 109.9 . .
N8 C90 H90B 109.9 . .
C91 C90 H90B 109.9 . .
H90A C90 H90B 108.3 . .
N9 C91 C92 111.98(19) . .
N9 C91 C90 119.86(17) . .
C92 C91 C90 128.11(19) . .
C93 C92 C91 106.05(19) . .
C93 C92 H92 127.0 . .
C91 C92 H92 127.0 . .
C92 C93 C94 106.90(19) . .
C92 C93 H93 126.5 . .
C94 C93 H93 126.5 . .
N9 C94 C95 125.23(18) . .
N9 C94 C93 109.80(19) . .
C95 C94 C93 124.96(19) . .
N12 C95 C94 126.46(18) . .
N12 C95 H95 116.8 . .
C94 C95 H95 116.8 . .
N8 C100 C101 110.34(17) . .
N8 C100 H10A 109.6 . .
C101 C100 H10A 109.6 . .
N8 C100 H10B 109.6 . .
C101 C100 H10B 109.6 . .
H10A C100 H10B 108.1 . .
N10 C101 C102 110.8(2) . .
N10 C101 C100 120.04(18) . .
C102 C101 C100 129.0(2) . .
C103 C102 C101 107.0(2) . .
C103 C102 H102 126.5 . .
C101 C102 H102 126.5 . .
C102 C103 C104 106.6(2) . .
C102 C103 H103 126.7 . .
C104 C103 H103 126.7 . .
N10 C104 C105 118.4(2) . .
N10 C104 C103 109.2(2) . .
C105 C104 C103 132.4(2) . .
N13 C105 C104 128.5(2) . .
N13 C105 H105 115.7 . .
C104 C105 H105 115.7 . .
N8 C110 C111 110.37(16) . .
N8 C110 H11A 109.6 . .
C111 C110 H11A 109.6 . .
N8 C110 H11B 109.6 . .
C111 C110 H11B 109.6 . .
H11A C110 H11B 108.1 . .
N11 C111 C112 111.36(19) . .
N11 C111 C110 120.41(18) . .
C112 C111 C110 128.11(18) . .
C113 C112 C111 106.91(19) . .
C113 C112 H112 126.5 . .
C111 C112 H112 126.5 . .
C112 C113 C114 106.5(2) . .
C112 C113 H113 126.7 . .
C114 C113 H113 126.7 . .
C115 C114 N11 120.66(18) . .
C115 C114 C113 130.0(2) . .
N11 C114 C113 109.21(19) . .
N14 C115 C114 126.64(19) . .
N14 C115 H115 116.7 . .
C114 C115 H115 116.7 . .
N12 C120 C125 110.17(17) . .
N12 C120 C121 109.42(16) . .
C125 C120 C121 111.28(18) . .
N12 C120 H120 108.6 . .
C125 C120 H120 108.6 . .
C121 C120 H120 108.6 . .
C122 C121 C120 110.88(18) . .
C122 C121 H12A 109.5 . .
C120 C121 H12A 109.5 . .
C122 C121 H12B 109.5 . .
C120 C121 H12B 109.5 . .
H12A C121 H12B 108.1 . .
C123 C122 C121 111.18(19) . .
C123 C122 H12C 109.4 . .
C121 C122 H12C 109.4 . .
C123 C122 H12D 109.4 . .
C121 C122 H12D 109.4 . .
H12C C122 H12D 108.0 . .
C122 C123 C124 110.34(19) . .
C122 C123 H12E 109.6 . .
C124 C123 H12E 109.6 . .
C122 C123 H12F 109.6 . .
C124 C123 H12F 109.6 . .
H12E C123 H12F 108.1 . .
C123 C124 C125 111.25(19) . .
C123 C124 H12G 109.4 . .
C125 C124 H12G 109.4 . .
C123 C124 H12H 109.4 . .
C125 C124 H12H 109.4 . .
H12G C124 H12H 108.0 . .
C124 C125 C120 111.03(18) . .
C124 C125 H12I 109.4 . .
C120 C125 H12I 109.4 . .
C124 C125 H12J 109.4 . .
C120 C125 H12J 109.4 . .
H12I C125 H12J 108.0 . .
N13 C130 C135 110.7(2) . .
N13 C130 C131 112.2(2) . .
C135 C130 C131 110.5(2) . .
N13 C130 H130 107.8 . .
C135 C130 H130 107.8 . .
C131 C130 H130 107.8 . .
C130 C131 C132 109.8(2) . .
C130 C131 H13A 109.7 . .
C132 C131 H13A 109.7 . .
C130 C131 H13B 109.7 . .
C132 C131 H13B 109.7 . .
H13A C131 H13B 108.2 . .
C133 C132 C131 112.3(3) . .
C133 C132 H13C 109.1 . .
C131 C132 H13C 109.1 . .
C133 C132 H13D 109.1 . .
C131 C132 H13D 109.1 . .
H13C C132 H13D 107.9 . .
C132 C133 C134 111.9(3) . .
C132 C133 H13E 109.2 . .
C134 C133 H13E 109.2 . .
C132 C133 H13F 109.2 . .
C134 C133 H13F 109.2 . .
H13E C133 H13F 107.9 . .
C133 C134 C135 111.2(3) . .
C133 C134 H13G 109.4 . .
C135 C134 H13G 109.4 . .
C133 C134 H13H 109.4 . .
C135 C134 H13H 109.4 . .
H13G C134 H13H 108.0 . .
C130 C135 C134 111.1(2) . .
C130 C135 H13I 109.4 . .
C134 C135 H13I 109.4 . .
C130 C135 H13J 109.4 . .
C134 C135 H13J 109.4 . .
H13I C135 H13J 108.0 . .
N14 C140 C145 111.31(18) . .
N14 C140 C141 109.55(18) . .
C145 C140 C141 111.32(19) . .
N14 C140 H140 108.2 . .
C145 C140 H140 108.2 . .
C141 C140 H140 108.2 . .
C140 C141 C142 111.25(19) . .
C140 C141 H14A 109.4 . .
C142 C141 H14A 109.4 . .
C140 C141 H14B 109.4 . .
C142 C141 H14B 109.4 . .
H14A C141 H14B 108.0 . .
C143 C142 C141 112.0(2) . .
C143 C142 H14C 109.2 . .
C141 C142 H14C 109.2 . .
C143 C142 H14D 109.2 . .
C141 C142 H14D 109.2 . .
H14C C142 H14D 107.9 . .
C142 C143 C144 110.7(2) . .
C142 C143 H14E 109.5 . .
C144 C143 H14E 109.5 . .
C142 C143 H14F 109.5 . .
C144 C143 H14F 109.5 . .
H14E C143 H14F 108.1 . .
C143 C144 C145 110.9(2) . .
C143 C144 H14G 109.4 . .
C145 C144 H14G 109.4 . .
C143 C144 H14H 109.4 . .
C145 C144 H14H 109.4 . .
H14G C144 H14H 108.0 . .
C140 C145 C144 110.00(19) . .
C140 C145 H14I 109.7 . .
C144 C145 H14I 109.7 . .
C140 C145 H14J 109.7 . .
C144 C145 H14J 109.7 . .
H14I C145 H14J 108.2 . .
C31 N30 Mn2 155.35(16) . .
N30 C31 S32 178.47(19) . .
F3 C1 F2 110.1(2) . .
F3 C1 F1 107.5(2) . .
F2 C1 F1 105.8(2) . .
F3 C1 S1 111.57(17) . .
F2 C1 S1 110.45(16) . .
F1 C1 S1 111.22(17) . .
O2 S1 O3 114.94(13) . .
O2 S1 O1 114.55(13) . .
O3 S1 O1 114.34(10) . .
O2 S1 C1 104.33(11) . .
O3 S1 C1 103.83(11) . .
O1 S1 C1 102.79(11) . .
F6 C2 F5 108.9(5) . .
F6 C2 F4 106.2(5) . .
F5 C2 F4 103.4(5) . .
F6 C2 S2 112.4(4) . .
F5 C2 S2 115.0(5) . .
F4 C2 S2 110.3(4) . .
O5 S2 O4 119.1(5) . .
O5 S2 O6 112.3(4) . .
O4 S2 O6 111.1(4) . .
O5 S2 C2 105.5(3) . .
O4 S2 C2 103.7(4) . .
O6 S2 C2 103.4(3) . .
F6B C2B F5B 110.9(9) . .
F6B C2B F4B 105.8(9) . .
F5B C2B F4B 106.2(10) . .
F6B C2B S2B 112.8(7) . .
F5B C2B S2B 112.9(7) . .
F4B C2B S2B 107.6(8) . .
O5B S2B O4B 117.7(6) . .
O5B S2B O6B 110.4(7) . .
O4B S2B O6B 112.9(7) . .
O5B S2B C2B 107.8(5) . .
O4B S2B C2B 105.3(6) . .
O6B S2B C2B 101.1(7) . .
C12 C10 C11 119.9(3) 3_576 .
C12 C10 H10 120.1 3_576 .
C11 C10 H10 120.1 . .
C12 C11 C10 120.1(3) . .
C12 C11 H11 119.9 . .
C10 C11 H11 119.9 . .
C11 C12 C10 120.0(3) . 3_576
C11 C12 H12K 120.0 . .
C10 C12 H12K 120.0 3_576 .

loop_
_geom_bond_atom_site_label_1
_geom_bond_atom_site_label_2
_geom_bond_distance
_geom_bond_site_symmetry_2
Mn1 N20 2.1322(17) .
Mn1 N4 2.1427(18) .
Mn1 N2 2.1477(17) .
Mn1 N3 2.1491(16) .
Mn1 N1 2.3337(16) .
N1 C20 1.470(3) .
N1 C30 1.470(3) .
N1 C40 1.472(3) .
N2 C22 1.352(3) .
N2 C25 1.393(3) .
N3 C32 1.336(3) .
N3 C35 1.397(3) .
N4 C41 1.335(3) .
N4 C44 1.397(3) .
N5 C26 1.298(3) .
N5 C50 1.469(3) .
N5 H5 0.8800 .
N6 C36 1.307(3) .
N6 C60 1.467(3) .
N6 H6 0.8800 .
N7 C45 1.294(3) .
N7 C70 1.466(3) .
N7 H7 0.8800 .
C20 C22 1.496(3) .
C20 H20A 0.9900 .
C20 H20B 0.9900 .
C22 C23 1.400(3) .
C23 C24 1.364(4) .
C23 H23 0.9500 .
C24 C25 1.410(3) .
C24 H24 0.9500 .
C25 C26 1.388(3) .
C26 H26 0.9500 .
C30 C32 1.503(3) .
C30 H30A 0.9900 .
C30 H30B 0.9900 .
C32 C33 1.407(3) .
C33 C34 1.374(3) .
C33 H33 0.9500 .
C34 C35 1.410(3) .
C34 H34 0.9500 .
C35 C36 1.395(3) .
C36 H36 0.9500 .
C40 C41 1.500(3) .
C40 H40A 0.9900 .
C40 H40B 0.9900 .
C41 C42 1.410(3) .
C42 C43 1.371(4) .
C42 H42 0.9500 .
C43 C44 1.397(3) .
C43 H43 0.9500 .
C44 C45 1.407(3) .
C45 H45 0.9500 .
C50 C51 1.516(4) .
C50 C55 1.524(4) .
C50 H50 1.0000 .
C51 C52 1.528(4) .
C51 H51A 0.9900 .
C51 H51B 0.9900 .
C52 C53 1.520(4) .
C52 H52A 0.9900 .
C52 H52B 0.9900 .
C53 C54 1.511(5) .
C53 H53A 0.9900 .
C53 H53B 0.9900 .
C54 C55 1.530(3) .
C54 H54A 0.9900 .
C54 H54B 0.9900 .
C55 H55A 0.9900 .
C55 H55B 0.9900 .
C60 C61 1.520(3) .
C60 C65 1.525(3) .
C60 H60 1.0000 .
C61 C62 1.526(3) .
C61 H61A 0.9900 .
C61 H61B 0.9900 .
C62 C63 1.527(3) .
C62 H62A 0.9900 .
C62 H62B 0.9900 .
C63 C64 1.516(3) .
C63 H63A 0.9900 .
C63 H63B 0.9900 .
C64 C65 1.528(3) .
C64 H64A 0.9900 .
C64 H64B 0.9900 .
C65 H65A 0.9900 .
C65 H65B 0.9900 .
C70 C71 1.519(4) .
C70 C75 1.522(4) .
C70 H70 1.0000 .
C71 C72 1.533(4) .
C71 H71A 0.9900 .
C71 H71B 0.9900 .
C72 C73 1.502(5) .
C72 H72A 0.9900 .
C72 H72B 0.9900 .
C73 C74 1.503(5) .
C73 H73A 0.9900 .
C73 H73B 0.9900 .
C74 C75 1.532(4) .
C74 H74A 0.9900 .
C74 H74B 0.9900 .
C75 H75A 0.9900 .
C75 H75B 0.9900 .
N20 C21 1.164(3) .
C21 S22 1.610(2) .
Mn2 N30 2.1227(18) .
Mn2 N10 2.1421(17) .
Mn2 N9 2.1600(16) .
Mn2 N11 2.1614(17) .
Mn2 N8 2.3169(17) .
N8 C110 1.468(3) .
N8 C90 1.476(3) .
N8 C100 1.481(3) .
N9 C91 1.345(3) .
N9 C94 1.386(3) .
N10 C101 1.340(3) .
N10 C104 1.391(3) .
N11 C111 1.337(3) .
N11 C114 1.394(3) .
N12 C95 1.305(3) .
N12 C120 1.468(3) .
N12 H12 0.8800 .
N13 C105 1.299(3) .
N13 C130 1.460(3) .
N13 H13 0.8800 .
N14 C115 1.305(3) .
N14 C140 1.467(3) .
N14 H14 0.8800 .
C90 C91 1.501(3) .
C90 H90A 0.9900 .
C90 H90B 0.9900 .
C91 C92 1.405(3) .
C92 C93 1.371(3) .
C92 H92 0.9500 .
C93 C94 1.412(3) .
C93 H93 0.9500 .
C94 C95 1.393(3) .
C95 H95 0.9500 .
C100 C101 1.496(3) .
C100 H10A 0.9900 .
C100 H10B 0.9900 .
C101 C102 1.410(3) .
C102 C103 1.372(4) .
C102 H102 0.9500 .
C103 C104 1.414(3) .
C103 H103 0.9500 .
C104 C105 1.394(3) .
C105 H105 0.9500 .
C110 C111 1.500(3) .
C110 H11A 0.9900 .
C110 H11B 0.9900 .
C111 C112 1.403(3) .
C112 C113 1.370(3) .
C112 H112 0.9500 .
C113 C114 1.415(3) .
C113 H113 0.9500 .
C114 C115 1.391(3) .
C115 H115 0.9500 .
C120 C125 1.523(3) .
C120 C121 1.528(3) .
C120 H120 1.0000 .
C121 C122 1.527(3) .
C121 H12A 0.9900 .
C121 H12B 0.9900 .
C122 C123 1.519(3) .
C122 H12C 0.9900 .
C122 H12D 0.9900 .
C123 C124 1.521(3) .
C123 H12E 0.9900 .
C123 H12F 0.9900 .
C124 C125 1.521(3) .
C124 H12G 0.9900 .
C124 H12H 0.9900 .
C125 H12I 0.9900 .
C125 H12J 0.9900 .
C130 C135 1.511(4) .
C130 C131 1.526(4) .
C130 H130 1.0000 .
C131 C132 1.541(4) .
C131 H13A 0.9900 .
C131 H13B 0.9900 .
C132 C133 1.491(5) .
C132 H13C 0.9900 .
C132 H13D 0.9900 .
C133 C134 1.506(4) .
C133 H13E 0.9900 .
C133 H13F 0.9900 .
C134 C135 1.519(4) .
C134 H13G 0.9900 .
C134 H13H 0.9900 .
C135 H13I 0.9900 .
C135 H13J 0.9900 .
C140 C145 1.516(3) .
C140 C141 1.525(3) .
C140 H140 1.0000 .
C141 C142 1.525(3) .
C141 H14A 0.9900 .
C141 H14B 0.9900 .
C142 C143 1.505(4) .
C142 H14C 0.9900 .
C142 H14D 0.9900 .
C143 C144 1.527(4) .
C143 H14E 0.9900 .
C143 H14F 0.9900 .
C144 C145 1.530(4) .
C144 H14G 0.9900 .
C144 H14H 0.9900 .
C145 H14I 0.9900 .
C145 H14J 0.9900 .
N30 C31 1.147(3) .
C31 S32 1.621(2) .
C1 F3 1.309(3) .
C1 F2 1.319(3) .
C1 F1 1.323(3) .
C1 S1 1.821(2) .
S1 O2 1.4314(19) .
S1 O3 1.4331(18) .
S1 O1 1.4390(17) .
C2 F6 1.296(6) .
C2 F5 1.298(7) .
C2 F4 1.355(8) .
C2 S2 1.792(6) .
S2 O5 1.386(4) .
S2 O4 1.410(5) .
S2 O6 1.444(4) .
C2B F6B 1.291(9) .
C2B F5B 1.297(9) .
C2B F4B 1.356(12) .
C2B S2B 1.782(8) .
S2B O5B 1.387(7) .
S2B O4B 1.402(7) .
S2B O6B 1.437(8) .
C10 C12 1.371(4) 3_576
C10 C11 1.382(4) .
C10 H10 0.9500 .
C11 C12 1.366(4) .
C11 H11 0.9500 .
C12 C10 1.371(4) 3_576
C12 H12K 0.9500 .

loop_
_geom_torsion_atom_site_label_1
_geom_torsion_atom_site_label_2
_geom_torsion_atom_site_label_3
_geom_torsion_atom_site_label_4
_geom_torsion
_geom_torsion_site_symmetry_1
_geom_torsion_site_symmetry_4
N20 Mn1 N1 C20 125.6(8) . .
N4 Mn1 N1 C20 -143.54(14) . .
N2 Mn1 N1 C20 -30.18(13) . .
N3 Mn1 N1 C20 90.85(13) . .
N20 Mn1 N1 C30 6.1(9) . .
N4 Mn1 N1 C30 97.01(14) . .
N2 Mn1 N1 C30 -149.62(14) . .
N3 Mn1 N1 C30 -28.60(13) . .
N20 Mn1 N1 C40 -114.8(8) . .
N4 Mn1 N1 C40 -23.93(14) . .
N2 Mn1 N1 C40 89.43(15) . .
N3 Mn1 N1 C40 -149.54(15) . .
N20 Mn1 N2 C22 -164.40(14) . .
N4 Mn1 N2 C22 83.70(15) . .
N3 Mn1 N2 C22 -52.47(16) . .
N1 Mn1 N2 C22 13.58(14) . .
N20 Mn1 N2 C25 27.4(2) . .
N4 Mn1 N2 C25 -84.5(2) . .
N3 Mn1 N2 C25 139.3(2) . .
N1 Mn1 N2 C25 -154.6(2) . .
N20 Mn1 N3 C32 -160.14(14) . .
N4 Mn1 N3 C32 -47.24(16) . .
N2 Mn1 N3 C32 84.19(15) . .
N1 Mn1 N3 C32 17.14(14) . .
N20 Mn1 N3 C35 10.5(2) . .
N4 Mn1 N3 C35 123.42(19) . .
N2 Mn1 N3 C35 -105.1(2) . .
N1 Mn1 N3 C35 -172.2(2) . .
N20 Mn1 N4 C41 -175.30(16) . .
N2 Mn1 N4 C41 -60.95(17) . .
N3 Mn1 N4 C41 73.29(17) . .
N1 Mn1 N4 C41 9.54(16) . .
N20 Mn1 N4 C44 10.3(2) . .
N2 Mn1 N4 C44 124.7(2) . .
N3 Mn1 N4 C44 -101.1(2) . .
N1 Mn1 N4 C44 -164.8(2) . .
C30 N1 C20 C22 157.02(16) . .
C40 N1 C20 C22 -74.4(2) . .
Mn1 N1 C20 C22 41.24(18) . .
C25 N2 C22 C23 -0.4(2) . .
Mn1 N2 C22 C23 -172.63(15) . .
C25 N2 C22 C20 178.73(19) . .
Mn1 N2 C22 C20 6.5(2) . .
N1 C20 C22 N2 -35.3(3) . .
N1 C20 C22 C23 143.8(2) . .
N2 C22 C23 C24 0.4(3) . .
C20 C22 C23 C24 -178.6(2) . .
C22 C23 C24 C25 -0.2(3) . .
C22 N2 C25 C26 -176.4(2) . .
Mn1 N2 C25 C26 -7.6(4) . .
C22 N2 C25 C24 0.3(2) . .
Mn1 N2 C25 C24 169.10(18) . .
C23 C24 C25 C26 176.7(2) . .
C23 C24 C25 N2 0.0(3) . .
C50 N5 C26 C25 177.8(2) . .
N2 C25 C26 N5 -4.3(4) . .
C24 C25 C26 N5 179.6(2) . .
C20 N1 C30 C32 -78.7(2) . .
C40 N1 C30 C32 152.67(17) . .
Mn1 N1 C30 C32 35.26(19) . .
C35 N3 C32 C33 0.2(2) . .
Mn1 N3 C32 C33 173.62(14) . .
C35 N3 C32 C30 -175.62(18) . .
Mn1 N3 C32 C30 -2.2(2) . .
N1 C30 C32 N3 -24.4(3) . .
N1 C30 C32 C33 160.5(2) . .
N3 C32 C33 C34 -0.6(2) . .
C30 C32 C33 C34 174.8(2) . .
C32 C33 C34 C35 0.7(2) . .
C32 N3 C35 C36 -176.43(18) . .
Mn1 N3 C35 C36 12.3(3) . .
C32 N3 C35 C34 0.2(2) . .
Mn1 N3 C35 C34 -171.08(15) . .
C33 C34 C35 C36 175.4(2) . .
C33 C34 C35 N3 -0.6(2) . .
C60 N6 C36 C35 -176.7(2) . .
N3 C35 C36 N6 -178.7(2) . .
C34 C35 C36 N6 5.6(4) . .
C20 N1 C40 C41 147.74(19) . .
C30 N1 C40 C41 -83.7(2) . .
Mn1 N1 C40 C41 33.8(2) . .
C44 N4 C41 C42 0.1(3) . .
Mn1 N4 C41 C42 -175.95(15) . .
C44 N4 C41 C40 -176.5(2) . .
Mn1 N4 C41 C40 7.5(3) . .
N1 C40 C41 N4 -29.8(3) . .
N1 C40 C41 C42 154.3(2) . .
N4 C41 C42 C43 -0.3(3) . .
C40 C41 C42 C43 175.9(2) . .
C41 C42 C43 C44 0.3(3) . .
C41 N4 C44 C43 0.1(3) . .
Mn1 N4 C44 C43 174.90(17) . .
C41 N4 C44 C45 -179.3(2) . .
Mn1 N4 C44 C45 -4.5(3) . .
C42 C43 C44 N4 -0.3(3) . .
C42 C43 C44 C45 179.0(3) . .
C70 N7 C45 C44 174.7(2) . .
N4 C44 C45 N7 174.7(2) . .
C43 C44 C45 N7 -4.5(4) . .
C26 N5 C50 C51 117.1(3) . .
C26 N5 C50 C55 -120.2(3) . .
N5 C50 C51 C52 179.5(2) . .
C55 C50 C51 C52 57.7(3) . .
C50 C51 C52 C53 -57.0(4) . .
C51 C52 C53 C54 55.6(4) . .
C52 C53 C54 C55 -54.6(4) . .
N5 C50 C55 C54 -179.0(2) . .
C51 C50 C55 C54 -56.5(3) . .
C53 C54 C55 C50 54.8(4) . .
C36 N6 C60 C61 -126.7(2) . .
C36 N6 C60 C65 109.1(2) . .
N6 C60 C61 C62 179.97(18) . .
C65 C60 C61 C62 -56.2(3) . .
C60 C61 C62 C63 56.2(3) . .
C61 C62 C63 C64 -56.7(3) . .
C62 C63 C64 C65 57.4(3) . .
N6 C60 C65 C64 -179.38(18) . .
C61 C60 C65 C64 56.7(2) . .
C63 C64 C65 C60 -57.5(3) . .
C45 N7 C70 C71 -102.9(3) . .
C45 N7 C70 C75 133.0(2) . .
N7 C70 C71 C72 178.7(2) . .
C75 C70 C71 C72 -57.1(3) . .
C70 C71 C72 C73 56.6(4) . .
C71 C72 C73 C74 -56.0(4) . .
C72 C73 C74 C75 55.9(4) . .
N7 C70 C75 C74 -179.9(2) . .
C71 C70 C75 C74 56.4(3) . .
C73 C74 C75 C70 -55.7(3) . .
N4 Mn1 N20 C21 -80.3(4) . .
N2 Mn1 N20 C21 164.6(4) . .
N3 Mn1 N20 C21 43.5(4) . .
N1 Mn1 N20 C21 9.4(11) . .
Mn1 N20 C21 S22 165(100) . .
N30 Mn2 N8 C110 16.2(8) . .
N10 Mn2 N8 C110 -98.02(13) . .
N9 Mn2 N8 C110 152.34(13) . .
N11 Mn2 N8 C110 27.77(12) . .
N30 Mn2 N8 C90 -103.3(8) . .
N10 Mn2 N8 C90 142.40(14) . .
N9 Mn2 N8 C90 32.77(13) . .
N11 Mn2 N8 C90 -91.81(13) . .
N30 Mn2 N8 C100 137.5(7) . .
N10 Mn2 N8 C100 23.20(13) . .
N9 Mn2 N8 C100 -86.44(13) . .
N11 Mn2 N8 C100 148.99(14) . .
N30 Mn2 N9 C91 160.37(14) . .
N10 Mn2 N9 C91 -87.30(15) . .
N11 Mn2 N9 C91 49.16(16) . .
N8 Mn2 N9 C91 -16.09(14) . .
N30 Mn2 N9 C94 -30.9(2) . .
N10 Mn2 N9 C94 81.4(2) . .
N11 Mn2 N9 C94 -142.1(2) . .
N8 Mn2 N9 C94 152.6(2) . .
N30 Mn2 N10 C101 174.06(15) . .
N9 Mn2 N10 C101 60.74(16) . .
N11 Mn2 N10 C101 -75.18(16) . .
N8 Mn2 N10 C101 -10.56(15) . .
N30 Mn2 N10 C104 -7.0(2) . .
N9 Mn2 N10 C104 -120.3(2) . .
N11 Mn2 N10 C104 103.8(2) . .
N8 Mn2 N10 C104 168.4(2) . .
N30 Mn2 N11 C111 163.57(13) . .
N10 Mn2 N11 C111 49.30(15) . .
N9 Mn2 N11 C111 -80.88(14) . .
N8 Mn2 N11 C111 -15.44(13) . .
N30 Mn2 N11 C114 -10.8(2) . .
N10 Mn2 N11 C114 -125.10(18) . .
N9 Mn2 N11 C114 104.72(19) . .
N8 Mn2 N11 C114 170.2(2) . .
C110 N8 C90 C91 -158.97(17) . .
C100 N8 C90 C91 73.1(2) . .
Mn2 N8 C90 C91 -43.45(18) . .
C94 N9 C91 C92 0.7(2) . .
Mn2 N9 C91 C92 173.29(14) . .
C94 N9 C91 C90 -177.12(18) . .
Mn2 N9 C91 C90 -4.5(2) . .
N8 C90 C91 N9 35.3(3) . .
N8 C90 C91 C92 -142.2(2) . .
N9 C91 C92 C93 -0.7(3) . .
C90 C91 C92 C93 176.9(2) . .
C91 C92 C93 C94 0.3(3) . .
C91 N9 C94 C95 178.3(2) . .
Mn2 N9 C94 C95 9.0(3) . .
C91 N9 C94 C93 -0.5(2) . .
Mn2 N9 C94 C93 -169.76(16) . .
C92 C93 C94 N9 0.1(3) . .
C92 C93 C94 C95 -178.7(2) . .
C120 N12 C95 C94 -177.8(2) . .
N9 C94 C95 N12 5.6(3) . .
C93 C94 C95 N12 -175.8(2) . .
C110 N8 C100 C101 86.1(2) . .
C90 N8 C100 C101 -145.72(18) . .
Mn2 N8 C100 C101 -31.6(2) . .
C104 N10 C101 C102 0.4(2) . .
Mn2 N10 C101 C102 179.66(15) . .
C104 N10 C101 C100 175.92(19) . .
Mn2 N10 C101 C100 -4.8(3) . .
N8 C100 C101 N10 26.2(3) . .
N8 C100 C101 C102 -159.2(2) . .
N10 C101 C102 C103 -0.2(3) . .
C100 C101 C102 C103 -175.2(2) . .
C101 C102 C103 C104 -0.1(3) . .
C101 N10 C104 C105 179.3(2) . .
Mn2 N10 C104 C105 0.3(3) . .
C101 N10 C104 C103 -0.4(2) . .
Mn2 N10 C104 C103 -179.48(17) . .
C102 C103 C104 N10 0.3(3) . .
C102 C103 C104 C105 -179.4(2) . .
C130 N13 C105 C104 -174.8(2) . .
N10 C104 C105 N13 -176.2(2) . .
C103 C104 C105 N13 3.5(5) . .
C90 N8 C110 C111 78.5(2) . .
C100 N8 C110 C111 -153.78(17) . .
Mn2 N8 C110 C111 -35.34(18) . .
C114 N11 C111 C112 -0.4(2) . .
Mn2 N11 C111 C112 -176.58(14) . .
C114 N11 C111 C110 176.04(17) . .
Mn2 N11 C111 C110 -0.1(2) . .
N8 C110 C111 N11 26.0(2) . .
N8 C110 C111 C112 -158.2(2) . .
N11 C111 C112 C113 0.9(3) . .
C110 C111 C112 C113 -175.2(2) . .
C111 C112 C113 C114 -1.0(3) . .
C111 N11 C114 C115 176.56(18) . .
Mn2 N11 C114 C115 -8.7(3) . .
C111 N11 C114 C113 -0.3(2) . .
Mn2 N11 C114 C113 174.45(15) . .
C112 C113 C114 C115 -175.6(2) . .
C112 C113 C114 N11 0.8(2) . .
C140 N14 C115 C114 176.9(2) . .
N11 C114 C115 N14 178.6(2) . .
C113 C114 C115 N14 -5.3(4) . .
C95 N12 C120 C125 -118.6(2) . .
C95 N12 C120 C121 118.7(2) . .
N12 C120 C121 C122 176.81(17) . .
C125 C120 C121 C122 54.8(2) . .
C120 C121 C122 C123 -56.0(2) . .
C121 C122 C123 C124 57.0(2) . .
C122 C123 C124 C125 -57.1(3) . .
C123 C124 C125 C120 56.3(2) . .
N12 C120 C125 C124 -176.52(17) . .
C121 C120 C125 C124 -55.0(2) . .
C105 N13 C130 C135 114.8(3) . .
C105 N13 C130 C131 -121.3(3) . .
N13 C130 C131 C132 179.7(2) . .
C135 C130 C131 C132 -56.2(3) . .
C130 C131 C132 C133 54.8(3) . .
C131 C132 C133 C134 -54.1(4) . .
C132 C133 C134 C135 54.4(4) . .
N13 C130 C135 C134 -177.2(2) . .
C131 C130 C135 C134 57.9(3) . .
C133 C134 C135 C130 -56.4(3) . .
C115 N14 C140 C145 102.1(2) . .
C115 N14 C140 C141 -134.3(2) . .
N14 C140 C141 C142 -178.50(18) . .
C145 C140 C141 C142 -55.0(2) . .
C140 C141 C142 C143 54.1(3) . .
C141 C142 C143 C144 -55.0(3) . .
C142 C143 C144 C145 56.9(3) . .
N14 C140 C145 C144 179.28(19) . .
C141 C140 C145 C144 56.7(3) . .
C143 C144 C145 C140 -57.7(3) . .
N10 Mn2 N30 C31 70.1(4) . .
N9 Mn2 N30 C31 -178.1(4) . .
N11 Mn2 N30 C31 -54.3(4) . .
N8 Mn2 N30 C31 -43.0(10) . .
Mn2 N30 C31 S32 -141(8) . .
F3 C1 S1 O2 -176.9(2) . .
F2 C1 S1 O2 60.2(2) . .
F1 C1 S1 O2 -56.9(2) . .
F3 C1 S1 O3 62.3(2) . .
F2 C1 S1 O3 -60.5(2) . .
F1 C1 S1 O3 -177.63(17) . .
F3 C1 S1 O1 -57.1(2) . .
F2 C1 S1 O1 -179.94(19) . .
F1 C1 S1 O1 62.95(19) . .
F6 C2 S2 O5 176.6(5) . .
F5 C2 S2 O5 51.3(6) . .
F4 C2 S2 O5 -65.1(5) . .
F6 C2 S2 O4 -57.4(6) . .
F5 C2 S2 O4 177.2(5) . .
F4 C2 S2 O4 60.8(5) . .
F6 C2 S2 O6 58.6(6) . .
F5 C2 S2 O6 -66.7(6) . .
F4 C2 S2 O6 176.9(4) . .
F6B C2B S2B O5B 179.0(9) . .
F5B C2B S2B O5B 52.2(11) . .
F4B C2B S2B O5B -64.7(10) . .
F6B C2B S2B O4B -54.6(11) . .
F5B C2B S2B O4B 178.6(9) . .
F4B C2B S2B O4B 61.7(10) . .
F6B C2B S2B O6B 63.1(10) . .
F5B C2B S2B O6B -63.7(10) . .
F4B C2B S2B O6B 179.4(9) . .
C12 C10 C11 C12 -0.1(5) 3_576 .
C10 C11 C12 C10 0.1(5) . 3_576

loop_
_platon_squeeze_void_nr
_platon_squeeze_void_average_x
_platon_squeeze_void_average_y
_platon_squeeze_void_average_z
_platon_squeeze_void_volume
_platon_squeeze_void_count_electrons
_platon_squeeze_void_content
1 0.236 0.259 0.506 173 34 ' '
2 0.236 0.241 1.006 173 34 ' '
3 0.764 0.741 0.494 173 34 ' '
4 0.764 0.759 0.994 173 34 ' '
